data_7212219
loop_
_publ_author_name
'Nadeem, Muhammad Arif'
'Bhadbhade, Mohan'
'Bircher, Roland'
'Stride, John Arron'

_publ_section_title
;
 Three isolated structural motifs in one crystal: penetration of two 1D
 chains through large cavities within 2D polymeric sheets
;
_journal_issue 5
_journal_name_full CrystEngComm
_journal_page_first 1391
_journal_paper_doi 10.1039/b922698m
_journal_volume 12
_journal_year 2010
_chemical_formula_sum 'C58 H49 Cu5 N8 O18'
_chemical_formula_weight 1463.75
_chemical_name_systematic
;
?
;
_space_group_IT_number 14
_symmetry_cell_setting monoclinic
_symmetry_space_group_name_Hall '-P 2yn'
_symmetry_space_group_name_H-M 'P 1 21/n 1'
_atom_sites_solution_hydrogens geom
_atom_sites_solution_primary direct
_atom_sites_solution_secondary difmap
_audit_creation_method SHELXL-97
_cell_angle_alpha 90.00
_cell_angle_beta 106.1030(10)
_cell_angle_gamma 90.00
_cell_formula_units_Z 4
_cell_length_a 15.9264(5)
_cell_length_b 18.2649(6)
_cell_length_c 19.6173(6)
_cell_measurement_reflns_used 9835
_cell_measurement_temperature 150(2)
_cell_measurement_theta_max 27.83
_cell_measurement_theta_min 2.23
_cell_volume 5482.7(3)
_computing_cell_refinement
;
APEX2(Bruker, 2007, Bruker AXS Inc.,Madison, USA)
;
_computing_data_collection
;
APEX2(Bruker, 2007, Bruker AXS Inc., Madison, USA)
;
_computing_data_reduction
;
APEX2(Bruker, 2007, Bruker AXS Inc., Madison, USA)
;
_computing_molecular_graphics 'SHELXTL-Plus. Sheldrick, G. M. (2008)'
_computing_structure_refinement 'SHELXL-97. Sheldrick, G. M. (2008)'
_computing_structure_solution 'SHELXS-97. Sheldrick, G. M. (2008)'
_diffrn_ambient_temperature 150(2)
_diffrn_measured_fraction_theta_full 0.997
_diffrn_measured_fraction_theta_max 0.997
_diffrn_measurement_device_type 'Bruker kappa APEXII CCD Area Detector'
_diffrn_measurement_method '\f scans, and \w scans with \k offsets'
_diffrn_radiation_monochromator graphite
_diffrn_radiation_source 'fine-focus sealed tube'
_diffrn_radiation_type MoK\a
_diffrn_radiation_wavelength 0.71073
_diffrn_reflns_av_R_equivalents 0.0496
_diffrn_reflns_av_sigmaI/netI 0.0418
_diffrn_reflns_limit_h_max 18
_diffrn_reflns_limit_h_min -18
_diffrn_reflns_limit_k_max 18
_diffrn_reflns_limit_k_min -21
_diffrn_reflns_limit_l_max 23
_diffrn_reflns_limit_l_min -23
_diffrn_reflns_number 42445
_diffrn_reflns_theta_full 25.00
_diffrn_reflns_theta_max 25.00
_diffrn_reflns_theta_min 1.84
_exptl_absorpt_coefficient_mu 1.995
_exptl_absorpt_correction_T_max 0.7929
_exptl_absorpt_correction_T_min 0.7055
_exptl_absorpt_correction_type multi-scan
_exptl_absorpt_process_details '(SADABS; Sheldrick, 2003)'
_exptl_crystal_colour green
_exptl_crystal_density_diffrn 1.773
_exptl_crystal_density_method 'not measured'
_exptl_crystal_description prisms
_exptl_crystal_F_000 2968
_exptl_crystal_size_max 0.19
_exptl_crystal_size_mid 0.17
_exptl_crystal_size_min 0.12
_refine_diff_density_max 0.532
_refine_diff_density_min -0.402
_refine_diff_density_rms 0.074
_refine_ls_extinction_method none
_refine_ls_goodness_of_fit_ref 0.851
_refine_ls_hydrogen_treatment mixed
_refine_ls_matrix_type full
_refine_ls_number_parameters 846
_refine_ls_number_reflns 9626
_refine_ls_number_restraints 0
_refine_ls_restrained_S_all 0.851
_refine_ls_R_factor_all 0.0375
_refine_ls_R_factor_gt 0.0304
_refine_ls_shift/su_max 0.056
_refine_ls_shift/su_mean 0.001
_refine_ls_structure_factor_coef Fsqd
_refine_ls_weighting_details 'calc w=1/[\s^2^(Fo^2^)+(0.1000P)^2^+0.0537P] where P=(Fo^2^+2Fc^2^)/3'
_refine_ls_weighting_scheme calc
_refine_ls_wR_factor_gt 0.0985
_refine_ls_wR_factor_ref 0.1073
_reflns_number_gt 8315
_reflns_number_total 9626
_reflns_threshold_expression >2sigma(I)
_cod_data_source_file b922698m.txt
_cod_data_source_block arif26
_cod_depositor_comments
;
The following automatic conversions were performed:

'_symmetry_cell_setting' value 'Monoclinic' changed to 'monoclinic'
according to /home/saulius/struct/CIF-dictionaries/cif_core.dic
dictionary named 'cif_core.dic' version 2.4.2 from
2011-04-26.

'_exptl_absorpt_correction_type' value 'Multi-scan'
changed to 'multi-scan' according to
/home/saulius/struct/CIF-dictionaries/cif_core.dic dictionary named
'cif_core.dic' version 2.4.2 from 2011-04-26.

Automatic conversion script
Id: cif_fix_values 1891 2012-01-12 08:04:46Z andrius 
;
_cod_original_sg_symbol_H-M P2(1)/n
_cod_database_code 7212219

loop_
_symmetry_equiv_pos_as_xyz
'x, y, z'
'-x+1/2, y+1/2, -z+1/2'
'-x, -y, -z'
'x-1/2, -y-1/2, z-1/2'

loop_
_atom_site_label
_atom_site_type_symbol
_atom_site_fract_x
_atom_site_fract_y
_atom_site_fract_z
_atom_site_U_iso_or_equiv
_atom_site_adp_type
_atom_site_occupancy
_atom_site_symmetry_multiplicity
_atom_site_calc_flag
_atom_site_refinement_flags
Cu1A Cu 1.12757(2) 0.301301(19) 0.976130(17) 0.02476(11) Uani 1 1 d .
Cu1B Cu -0.02696(2) 0.290198(17) 0.561047(17) 0.02195(10) Uani 1 1 d .
Cu1C Cu 0.85822(2) 0.201224(16) 0.204334(16) 0.01919(10) Uani 1 1 d .
Cu1D Cu 0.92912(2) -0.219669(18) -0.164687(16) 0.02193(10) Uani 1 1 d .
Cu1E Cu 0.945977(18) -0.009559(15) 0.137503(15) 0.01275(10) Uani 1 1 d .
N1A N 0.71717(14) 0.21637(11) 0.56195(11) 0.0210(5) Uani 1 1 d .
N2A N 1.04145(15) 0.28649(12) 0.88725(12) 0.0216(5) Uani 1 1 d .
C1A C 0.77120(19) 0.16343(15) 0.59753(15) 0.0313(7) Uani 1 1 d .
H1A H 0.7644 0.1152 0.5785 0.038 Uiso 1 1 calc R
C2A C 0.83491(19) 0.17540(15) 0.65910(15) 0.0300(7) Uani 1 1 d .
H2A H 0.8710 0.1360 0.6815 0.036 Uiso 1 1 calc R
C3A C 0.84756(16) 0.24488(13) 0.68943(13) 0.0180(5) Uani 1 1 d .
C4A C 0.79332(18) 0.29981(13) 0.65125(14) 0.0213(6) Uani 1 1 d .
H4A H 0.8002 0.3488 0.6682 0.026 Uiso 1 1 calc R
C5A C 0.73041(18) 0.28394(14) 0.58972(14) 0.0212(6) Uani 1 1 d .
H5A H 0.6944 0.3226 0.5655 0.025 Uiso 1 1 calc R
C6A C 0.91419(16) 0.25950(13) 0.75761(13) 0.0173(5) Uani 1 1 d .
C7A C 0.95082(18) 0.20329(14) 0.80435(14) 0.0224(6) Uani 1 1 d .
H7A H 0.9325 0.1542 0.7930 0.027 Uiso 1 1 calc R
C8A C 1.01324(18) 0.21827(14) 0.86688(14) 0.0222(6) Uani 1 1 d .
H8A H 1.0377 0.1786 0.8972 0.027 Uiso 1 1 calc R
C9A C 1.00514(19) 0.34053(15) 0.84269(15) 0.0316(7) Uani 1 1 d .
H9A H 1.0231 0.3893 0.8561 0.038 Uiso 1 1 calc R
C10A C 0.94393(19) 0.32991(15) 0.77922(15) 0.0284(6) Uani 1 1 d .
H10A H 0.9215 0.3706 0.7496 0.034 Uiso 1 1 calc R
N1B N 0.37378(14) 0.22988(11) 0.98273(11) 0.0183(5) Uani 1 1 d .
N2B N 0.05883(14) 0.27539(12) 0.64939(11) 0.0199(5) Uani 1 1 d .
C1B C 0.36219(18) 0.29544(13) 0.94967(15) 0.0222(6) Uani 1 1 d .
H1B H 0.3985 0.3352 0.9710 0.027 Uiso 1 1 calc R
C2B C 0.29976(18) 0.30683(14) 0.88623(14) 0.0220(6) Uani 1 1 d .
H2B H 0.2936 0.3539 0.8648 0.026 Uiso 1 1 calc R
C3B C 0.24543(15) 0.24942(13) 0.85322(13) 0.0163(5) Uani 1 1 d .
C4B C 0.25578(16) 0.18285(14) 0.88965(13) 0.0190(5) Uani 1 1 d .
H4B H 0.2188 0.1427 0.8707 0.023 Uiso 1 1 calc R
C5B C 0.31962(17) 0.17553(13) 0.95297(14) 0.0202(5) Uani 1 1 d .
H5B H 0.3255 0.1297 0.9767 0.024 Uiso 1 1 calc R
C6B C 0.18139(16) 0.25810(13) 0.78288(13) 0.0161(5) Uani 1 1 d .
C7B C 0.16120(19) 0.32647(15) 0.75115(14) 0.0281(7) Uani 1 1 d .
H7B H 0.1890 0.3690 0.7749 0.034 Uiso 1 1 calc R
C8B C 0.10171(19) 0.33299(15) 0.68607(15) 0.0281(6) Uani 1 1 d .
H8B H 0.0900 0.3804 0.6657 0.034 Uiso 1 1 calc R
C9B C 0.07858(18) 0.20896(13) 0.67941(14) 0.0213(6) Uani 1 1 d .
H9B H 0.0501 0.1673 0.6544 0.026 Uiso 1 1 calc R
C10B C 0.13746(17) 0.19857(13) 0.74404(14) 0.0208(6) Uani 1 1 d .
H10B H 0.1487 0.1505 0.7628 0.025 Uiso 1 1 calc R
N1C N 0.77363(13) 0.22404(11) 0.11689(11) 0.0178(5) Uani 1 1 d .
N2C N 0.44656(14) 0.28677(11) -0.20787(11) 0.0181(5) Uani 1 1 d .
C1C C 0.74393(16) 0.17093(13) 0.06852(12) 0.0162(5) Uani 1 1 d .
H1C H 0.7675 0.1230 0.0781 0.019 Uiso 1 1 calc R
C2C C 0.68103(16) 0.18331(13) 0.00602(13) 0.0177(5) Uani 1 1 d .
H2C H 0.6620 0.1440 -0.0263 0.021 Uiso 1 1 calc R
C3C C 0.64434(15) 0.25265(13) -0.01111(13) 0.0152(5) Uani 1 1 d .
C4C C 0.67583(17) 0.30772(14) 0.03920(13) 0.0197(6) Uani 1 1 d .
H4C H 0.6536 0.3562 0.0307 0.024 Uiso 1 1 calc R
C5C C 0.73891(18) 0.29141(13) 0.10086(14) 0.0209(6) Uani 1 1 d .
H5C H 0.7592 0.3297 0.1341 0.025 Uiso 1 1 calc R
C6C C 0.57596(16) 0.26547(13) -0.07829(13) 0.0159(5) Uani 1 1 d .
C7C C 0.52341(17) 0.20818(13) -0.11398(14) 0.0189(6) Uani 1 1 d .
H7C H 0.5312 0.1602 -0.0944 0.023 Uiso 1 1 calc R
C8C C 0.46118(17) 0.22031(14) -0.17640(14) 0.0208(6) Uani 1 1 d .
H8C H 0.4264 0.1802 -0.1989 0.025 Uiso 1 1 calc R
C9C C 0.49612(17) 0.34268(13) -0.17343(13) 0.0207(6) Uani 1 1 d .
H9C H 0.4868 0.3901 -0.1941 0.025 Uiso 1 1 calc R
C10C C 0.55924(16) 0.33438(13) -0.11007(13) 0.0197(5) Uani 1 1 d .
H10C H 0.5917 0.3757 -0.0877 0.024 Uiso 1 1 calc R
N1D N 1.01490(13) -0.22852(11) -0.07703(11) 0.0183(5) Uani 1 1 d .
N2D N 1.34605(14) -0.26414(11) 0.24717(11) 0.0190(5) Uani 1 1 d .
C1D C 1.03941(16) -0.17089(13) -0.03336(13) 0.0188(5) Uani 1 1 d .
H1D H 1.0115 -0.1251 -0.0471 0.023 Uiso 1 1 calc R
C2D C 1.10295(16) -0.17528(13) 0.03016(13) 0.0182(5) Uani 1 1 d .
H2D H 1.1176 -0.1333 0.0596 0.022 Uiso 1 1 calc R
C3D C 1.14579(16) -0.24093(13) 0.05138(13) 0.0157(5) Uani 1 1 d .
C4D C 1.12024(18) -0.30103(13) 0.00556(14) 0.0200(6) Uani 1 1 d .
H4D H 1.1473 -0.3473 0.0181 0.024 Uiso 1 1 calc R
C5D C 1.05683(18) -0.29291(13) -0.05659(15) 0.0233(6) Uani 1 1 d .
H5D H 1.0412 -0.3341 -0.0871 0.028 Uiso 1 1 calc R
C6D C 1.21444(16) -0.24840(13) 0.11851(13) 0.0158(5) Uani 1 1 d .
C7D C 1.25863(17) -0.18795(14) 0.15567(14) 0.0244(6) Uani 1 1 d .
H7D H 1.2446 -0.1399 0.1375 0.029 Uiso 1 1 calc R
C8D C 1.32214(19) -0.19824(14) 0.21828(15) 0.0252(6) Uani 1 1 d .
H8D H 1.3508 -0.1563 0.2426 0.030 Uiso 1 1 calc R
C9D C 1.30340(18) -0.32229(14) 0.21121(14) 0.0250(6) Uani 1 1 d .
H9D H 1.3188 -0.3698 0.2302 0.030 Uiso 1 1 calc R
C10D C 1.23971(18) -0.31612(14) 0.14942(14) 0.0223(6) Uani 1 1 d .
H10D H 1.2117 -0.3591 0.1267 0.027 Uiso 1 1 calc R
O1E O 0.90171(13) 0.03869(11) 0.41997(10) 0.0297(5) Uani 1 1 d .
O2E O 0.94220(12) -0.02355(10) 0.33718(9) 0.0228(4) Uani 1 1 d .
O3E O 0.85106(11) 0.08032(9) 0.20942(9) 0.0185(4) Uani 1 1 d .
O4E O 0.84490(10) -0.03412(9) 0.17066(8) 0.0145(4) Uani 1 1 d .
O5E O 0.66014(12) 0.02849(10) 0.10011(9) 0.0226(4) Uani 1 1 d .
O6E O 0.57165(11) -0.06330(10) 0.10996(10) 0.0257(4) Uani 1 1 d .
C1E C 0.78986(17) -0.00422(12) 0.32248(13) 0.0166(5) Uani 1 1 d .
C2E C 0.75895(16) -0.00385(12) 0.24773(13) 0.0138(5) Uani 1 1 d .
C3E C 0.67202(16) -0.02023(12) 0.21468(13) 0.0163(5) Uani 1 1 d .
C4E C 0.61532(17) -0.03548(13) 0.25648(14) 0.0210(6) Uani 1 1 d .
H4E H 0.5562 -0.0480 0.2341 0.025 Uiso 1 1 calc R
C5E C 0.64415(18) -0.03247(14) 0.32940(14) 0.0237(6) Uani 1 1 d .
H5E H 0.6046 -0.0411 0.3570 0.028 Uiso 1 1 calc R
C6E C 0.73125(18) -0.01678(13) 0.36249(15) 0.0226(6) Uani 1 1 d .
H6E H 0.7511 -0.0146 0.4128 0.027 Uiso 1 1 calc R
C7E C 0.88503(17) 0.00532(13) 0.36289(13) 0.0192(6) Uani 1 1 d .
C8E C 0.82227(15) 0.01666(12) 0.20558(12) 0.0137(5) Uani 1 1 d .
C9E C 0.63217(16) -0.01862(13) 0.13445(13) 0.0174(5) Uani 1 1 d .
O1F O 0.67712(12) -0.01714(11) -0.31698(10) 0.0271(4) Uani 1 1 d .
O2F O 0.81589(12) 0.01235(10) -0.27165(9) 0.0240(4) Uani 1 1 d .
O3F O 0.90490(11) -0.09453(9) -0.15911(9) 0.0188(4) Uani 1 1 d .
O4F O 0.94553(11) 0.01450(9) -0.11047(9) 0.0170(4) Uani 1 1 d .
O5F O 0.88427(11) -0.09315(9) 0.01470(9) 0.0215(4) Uani 1 1 d .
O6F O 0.87220(11) 0.02247(9) 0.04736(9) 0.0155(4) Uani 1 1 d .
C1F C 0.72901(16) -0.00597(12) -0.19179(13) 0.0138(5) Uani 1 1 d .
C2F C 0.79821(15) -0.01816(11) -0.13079(13) 0.0122(5) Uani 1 1 d .
C3F C 0.78212(15) -0.01534(12) -0.06393(12) 0.0124(5) Uani 1 1 d .
C4F C 0.69783(16) -0.00113(12) -0.05876(13) 0.0163(5) Uani 1 1 d .
H4F H 0.6876 0.0020 -0.0134 0.020 Uiso 1 1 calc R
C5F C 0.62913(16) 0.00842(13) -0.11931(14) 0.0177(5) Uani 1 1 d .
H5F H 0.5716 0.0164 -0.1157 0.021 Uiso 1 1 calc R
C6F C 0.64520(16) 0.00615(12) -0.18517(13) 0.0161(5) Uani 1 1 d .
H6F H 0.5981 0.0130 -0.2267 0.019 Uiso 1 1 calc R
C7F C 0.74264(16) -0.00306(12) -0.26573(13) 0.0159(5) Uani 1 1 d .
C8F C 0.88945(15) -0.03540(13) -0.13485(12) 0.0131(5) Uani 1 1 d .
C9F C 0.85284(15) -0.03114(13) 0.00369(12) 0.0136(5) Uani 1 1 d .
O1WA O 1.10053(17) 0.43051(12) 0.98561(12) 0.0323(5) Uani 1 1 d .
O1W O 0.73008(15) 0.97793(11) 0.55705(12) 0.0293(5) Uani 1 1 d .
O2W O 0.47661(14) 0.96878(13) 0.40495(12) 0.0389(5) Uani 1 1 d .
O3W O 0.10545(16) 0.98058(15) 0.44241(14) 0.0438(6) Uani 1 1 d .
O1WE O 1.01509(13) -0.03421(11) 0.23330(10) 0.0212(4) Uani 1 1 d .
O1WB O 0.00251(14) 0.40095(11) 0.52785(10) 0.0271(4) Uani 1 1 d .
H1W1 H 0.798(3) 0.9861(19) 0.575(2) 0.063(12) Uiso 1 1 d .
H2W1 H 0.721(3) 0.985(2) 0.592(2) 0.060(14) Uiso 1 1 d .
H1W3 H 0.097(3) 0.972(2) 0.482(3) 0.068(14) Uiso 1 1 d .
H2W3 H 0.060(3) 0.976(3) 0.414(3) 0.090(18) Uiso 1 1 d .
H1WA H 1.141(2) 0.4514(16) 0.9945(16) 0.015(9) Uiso 1 1 d .
H2WA H 1.067(2) 0.459(2) 0.963(2) 0.046(12) Uiso 1 1 d .
H1WB H -0.031(3) 0.422(2) 0.485(2) 0.086(15) Uiso 1 1 d .
H2WB H 0.0467(19) 0.4228(15) 0.5442(15) 0.019(8) Uiso 1 1 d .
H1WE H 1.070(2) -0.0247(18) 0.2503(18) 0.042(10) Uiso 1 1 d .
H2WE H 0.990(3) -0.030(2) 0.262(2) 0.063(14) Uiso 1 1 d .
H1W2 H 0.437(4) 0.947(4) 0.368(4) 0.17(3) Uiso 1 1 d .

loop_
_atom_site_aniso_label
_atom_site_aniso_U_11
_atom_site_aniso_U_22
_atom_site_aniso_U_33
_atom_site_aniso_U_23
_atom_site_aniso_U_13
_atom_site_aniso_U_12
Cu1A 0.0193(2) 0.0361(2) 0.01338(19) 0.00061(13) -0.00459(14) 0.00043(14)
Cu1B 0.01953(19) 0.0274(2) 0.01318(18) -0.00101(12) -0.00507(14) 0.00160(13)
Cu1C 0.01834(19) 0.02058(18) 0.01267(18) 0.00057(12) -0.00567(13) -0.00104(12)
Cu1D 0.02031(19) 0.02512(19) 0.01332(18) -0.00117(12) -0.00706(14) 0.00016(13)
Cu1E 0.01169(17) 0.01487(17) 0.01062(17) -0.00113(11) 0.00129(12) -0.00087(11)
N1A 0.0200(12) 0.0208(11) 0.0170(12) 0.0005(9) -0.0034(9) 0.0013(9)
N2A 0.0196(12) 0.0288(12) 0.0135(11) -0.0010(9) -0.0001(9) 0.0034(9)
C1A 0.0371(17) 0.0163(14) 0.0281(16) -0.0027(11) -0.0114(13) 0.0019(12)
C2A 0.0351(17) 0.0168(13) 0.0274(15) 0.0000(11) -0.0093(13) 0.0059(12)
C3A 0.0199(13) 0.0160(13) 0.0166(13) 0.0021(10) 0.0025(10) 0.0010(10)
C4A 0.0230(15) 0.0158(13) 0.0194(14) 0.0005(10) -0.0039(11) 0.0051(10)
C5A 0.0229(14) 0.0199(13) 0.0180(14) 0.0019(10) 0.0007(11) 0.0057(11)
C6A 0.0169(13) 0.0189(13) 0.0146(13) 0.0002(10) 0.0019(10) 0.0039(10)
C7A 0.0276(15) 0.0203(14) 0.0152(14) -0.0013(10) -0.0011(12) 0.0041(10)
C8A 0.0268(15) 0.0245(14) 0.0133(13) 0.0006(10) 0.0021(11) 0.0083(11)
C9A 0.0362(17) 0.0205(14) 0.0279(16) -0.0001(12) -0.0079(13) -0.0037(12)
C10A 0.0321(16) 0.0202(14) 0.0225(15) 0.0013(11) -0.0097(12) 0.0001(12)
N1B 0.0188(11) 0.0196(11) 0.0139(11) -0.0008(9) 0.0003(9) 0.0023(9)
N2B 0.0188(11) 0.0223(11) 0.0150(11) 0.0012(9) -0.0013(9) -0.0017(9)
C1B 0.0227(15) 0.0168(13) 0.0232(15) -0.0006(10) -0.0002(12) -0.0010(10)
C2B 0.0229(15) 0.0160(13) 0.0219(14) -0.0011(10) -0.0026(12) -0.0026(10)
C3B 0.0163(13) 0.0163(13) 0.0151(12) -0.0026(10) 0.0022(10) -0.0016(10)
C4B 0.0192(13) 0.0193(13) 0.0154(13) 0.0002(10) -0.0001(10) -0.0030(10)
C5B 0.0216(14) 0.0156(12) 0.0208(14) 0.0033(10) 0.0016(11) -0.0010(10)
C6B 0.0135(12) 0.0187(13) 0.0157(13) 0.0009(10) 0.0036(10) -0.0014(10)
C7B 0.0388(17) 0.0168(13) 0.0195(14) 0.0045(11) -0.0070(12) -0.0063(12)
C8B 0.0346(16) 0.0187(14) 0.0229(15) 0.0064(11) -0.0056(12) -0.0033(12)
C9B 0.0237(15) 0.0172(13) 0.0192(14) -0.0008(10) -0.0002(11) -0.0033(10)
C10B 0.0211(14) 0.0181(13) 0.0191(14) 0.0017(10) -0.0013(11) -0.0011(10)
N1C 0.0173(12) 0.0177(11) 0.0149(11) 0.0023(8) -0.0015(9) -0.0039(9)
N2C 0.0160(11) 0.0182(11) 0.0157(11) -0.0022(8) -0.0031(9) 0.0012(8)
C1C 0.0178(13) 0.0153(12) 0.0132(12) 0.0010(9) 0.0006(10) 0.0000(10)
C2C 0.0196(13) 0.0140(12) 0.0161(13) -0.0008(10) -0.0009(10) -0.0011(10)
C3C 0.0141(12) 0.0162(12) 0.0145(12) -0.0009(10) 0.0028(10) -0.0023(10)
C4C 0.0224(14) 0.0168(12) 0.0153(13) 0.0005(10) -0.0025(11) -0.0020(10)
C5C 0.0224(15) 0.0163(13) 0.0196(14) -0.0039(10) -0.0015(11) -0.0031(10)
C6C 0.0162(13) 0.0147(12) 0.0153(12) 0.0005(10) 0.0018(10) 0.0014(10)
C7C 0.0180(14) 0.0163(13) 0.0176(14) 0.0016(10) -0.0032(11) -0.0009(10)
C8C 0.0229(14) 0.0173(13) 0.0188(14) -0.0015(10) 0.0000(11) -0.0036(11)
C9C 0.0228(14) 0.0149(12) 0.0191(13) 0.0022(10) -0.0030(11) 0.0014(10)
C10C 0.0211(14) 0.0162(13) 0.0181(13) -0.0028(10) -0.0008(10) -0.0027(10)
N1D 0.0174(11) 0.0179(11) 0.0153(11) -0.0007(9) -0.0027(9) -0.0003(9)
N2D 0.0184(11) 0.0200(11) 0.0145(11) 0.0008(9) -0.0023(9) -0.0014(9)
C1D 0.0167(13) 0.0162(13) 0.0204(13) 0.0023(10) 0.0000(10) 0.0006(10)
C2D 0.0194(13) 0.0144(12) 0.0171(13) -0.0005(10) -0.0012(10) -0.0010(10)
C3D 0.0161(13) 0.0153(12) 0.0150(12) 0.0033(10) 0.0032(10) -0.0010(10)
C4D 0.0254(15) 0.0171(13) 0.0135(13) 0.0003(10) -0.0012(11) -0.0008(10)
C5D 0.0270(15) 0.0180(14) 0.0196(14) -0.0026(10) -0.0024(12) 0.0006(10)
C6D 0.0150(12) 0.0162(12) 0.0145(12) -0.0007(10) 0.0013(10) -0.0005(10)
C7D 0.0268(16) 0.0148(13) 0.0242(15) 0.0015(10) -0.0055(12) -0.0021(11)
C8D 0.0270(15) 0.0203(14) 0.0198(14) -0.0008(10) -0.0076(12) -0.0034(11)
C9D 0.0301(16) 0.0186(13) 0.0199(14) 0.0045(11) -0.0038(12) -0.0013(11)
C10D 0.0262(14) 0.0160(13) 0.0178(13) 0.0000(10) -0.0052(11) -0.0022(11)
O1E 0.0307(11) 0.0374(11) 0.0169(10) -0.0082(8) 0.0000(8) 0.0018(9)
O2E 0.0223(10) 0.0300(10) 0.0157(9) -0.0004(7) 0.0046(8) 0.0034(8)
O3E 0.0193(9) 0.0147(9) 0.0177(9) 0.0006(7) -0.0011(7) -0.0037(7)
O4E 0.0139(9) 0.0157(8) 0.0137(9) -0.0023(7) 0.0034(7) -0.0020(7)
O5E 0.0232(10) 0.0257(10) 0.0163(9) 0.0028(7) 0.0013(8) -0.0058(8)
O6E 0.0203(10) 0.0274(10) 0.0253(10) -0.0034(8) -0.0008(8) -0.0084(8)
C1E 0.0209(14) 0.0115(12) 0.0172(13) -0.0011(9) 0.0052(11) 0.0028(10)
C2E 0.0162(13) 0.0098(11) 0.0143(12) 0.0008(9) 0.0023(10) 0.0029(9)
C3E 0.0182(13) 0.0099(11) 0.0203(13) -0.0015(9) 0.0045(11) 0.0013(9)
C4E 0.0179(13) 0.0162(13) 0.0308(15) -0.0015(11) 0.0100(11) -0.0005(10)
C5E 0.0285(15) 0.0230(14) 0.0232(15) 0.0011(11) 0.0134(12) -0.0009(11)
C6E 0.0301(16) 0.0194(13) 0.0193(14) -0.0003(10) 0.0085(12) 0.0032(11)
C7E 0.0264(15) 0.0162(12) 0.0135(13) 0.0039(10) 0.0031(11) 0.0004(10)
C8E 0.0106(12) 0.0169(13) 0.0096(12) 0.0031(9) -0.0037(9) 0.0015(9)
C9E 0.0130(13) 0.0184(13) 0.0203(14) -0.0023(10) 0.0037(11) 0.0051(10)
O1F 0.0194(10) 0.0426(12) 0.0148(10) -0.0038(8) -0.0025(8) -0.0006(8)
O2F 0.0176(10) 0.0381(11) 0.0144(9) 0.0078(8) 0.0016(8) -0.0029(8)
O3F 0.0203(9) 0.0175(9) 0.0152(9) -0.0023(7) -0.0008(7) 0.0056(7)
O4F 0.0123(9) 0.0227(9) 0.0157(9) -0.0066(7) 0.0032(7) -0.0052(7)
O5F 0.0241(10) 0.0147(9) 0.0194(9) 0.0001(7) -0.0045(8) 0.0024(7)
O6F 0.0167(9) 0.0165(9) 0.0111(8) -0.0025(7) 0.0001(7) -0.0018(7)
C1F 0.0164(13) 0.0102(11) 0.0126(12) -0.0008(9) 0.0000(10) -0.0013(9)
C2F 0.0144(12) 0.0061(11) 0.0143(12) -0.0005(9) 0.0010(10) -0.0021(9)
C3F 0.0123(12) 0.0101(11) 0.0128(12) -0.0016(9) 0.0001(10) -0.0031(9)
C4F 0.0169(13) 0.0158(12) 0.0154(13) -0.0012(10) 0.0029(10) -0.0005(10)
C5F 0.0120(12) 0.0186(13) 0.0222(14) -0.0020(10) 0.0041(10) 0.0011(10)
C6F 0.0142(13) 0.0144(12) 0.0161(13) 0.0012(10) -0.0019(10) -0.0005(9)
C7F 0.0191(14) 0.0119(11) 0.0137(13) 0.0035(9) -0.0002(11) 0.0034(9)
C8F 0.0164(13) 0.0161(12) 0.0040(11) 0.0036(9) -0.0020(9) 0.0001(10)
C9F 0.0125(12) 0.0183(13) 0.0110(12) 0.0032(10) 0.0048(10) -0.0027(10)
O1WA 0.0311(13) 0.0296(12) 0.0301(12) -0.0050(10) -0.0017(10) 0.0008(11)
O1W 0.0358(13) 0.0286(11) 0.0226(12) -0.0002(9) 0.0067(10) 0.0008(9)
O2W 0.0243(12) 0.0545(14) 0.0351(13) 0.0004(11) 0.0039(10) 0.0049(10)
O3W 0.0258(13) 0.0779(19) 0.0256(13) 0.0100(12) 0.0037(11) 0.0075(12)
O1WE 0.0146(10) 0.0319(11) 0.0148(10) 0.0020(8) 0.0002(8) 0.0019(8)
O1WB 0.0269(11) 0.0266(11) 0.0203(11) 0.0039(8) -0.0058(9) -0.0062(9)

loop_
_atom_type_symbol
_atom_type_description
_atom_type_scat_dispersion_real
_atom_type_scat_dispersion_imag
_atom_type_scat_source
C C 0.0033 0.0016 'International Tables Vol C Tables 4.2.6.8 and 6.1.1.4'
H H 0.0000 0.0000 'International Tables Vol C Tables 4.2.6.8 and 6.1.1.4'
N N 0.0061 0.0033 'International Tables Vol C Tables 4.2.6.8 and 6.1.1.4'
O O 0.0106 0.0060 'International Tables Vol C Tables 4.2.6.8 and 6.1.1.4'
Cu Cu 0.3201 1.2651 'International Tables Vol C Tables 4.2.6.8 and 6.1.1.4'

loop_
_geom_angle_atom_site_label_1
_geom_angle_atom_site_label_2
_geom_angle_atom_site_label_3
_geom_angle
_geom_angle_site_symmetry_1
_geom_angle_site_symmetry_3
N1A Cu1A N2A 161.93(9) 4_666 .
N1A Cu1A O1WA 101.71(9) 4_666 .
N2A Cu1A O1WA 96.32(9) . .
N2B Cu1B N1B 158.34(9) . 4_565
N2B Cu1B O1WB 103.89(8) . .
N1B Cu1B O1WB 97.73(8) 4_565 .
N1C Cu1C N2C 160.75(9) . 4_666
N1C Cu1C O3E 103.04(8) . .
N2C Cu1C O3E 96.21(7) 4_666 .
N1D Cu1D N2D 165.99(9) . 4
N1D Cu1D O3F 97.42(7) . .
N2D Cu1D O3F 96.54(7) 4 .
O6F Cu1E O4F 97.23(7) . 3_755
O6F Cu1E O4E 91.51(7) . .
O4F Cu1E O4E 163.54(7) 3_755 .
O6F Cu1E O1WE 174.09(8) . .
O4F Cu1E O1WE 86.87(8) 3_755 .
O4E Cu1E O1WE 85.58(8) . .
C5A N1A C1A 116.2(2) . .
C5A N1A Cu1A 120.57(17) . 4_565
C1A N1A Cu1A 123.18(18) . 4_565
C9A N2A C8A 116.1(2) . .
C9A N2A Cu1A 124.12(19) . .
C8A N2A Cu1A 119.76(18) . .
N1A C1A C2A 123.6(2) . .
C1A C2A C3A 120.6(2) . .
C2A C3A C4A 115.5(2) . .
C2A C3A C6A 122.1(2) . .
C4A C3A C6A 122.4(2) . .
C5A C4A C3A 120.9(2) . .
N1A C5A C4A 123.2(2) . .
C7A C6A C10A 115.8(2) . .
C7A C6A C3A 121.7(2) . .
C10A C6A C3A 122.5(2) . .
C8A C7A C6A 120.5(2) . .
N2A C8A C7A 123.2(2) . .
N2A C9A C10A 124.1(3) . .
C9A C10A C6A 120.3(2) . .
C5B N1B C1B 117.6(2) . .
C5B N1B Cu1B 119.87(17) . 4_666
C1B N1B Cu1B 121.96(18) . 4_666
C9B N2B C8B 116.6(2) . .
C9B N2B Cu1B 123.16(18) . .
C8B N2B Cu1B 120.26(18) . .
N1B C1B C2B 122.5(2) . .
C1B C2B C3B 120.3(2) . .
C4B C3B C2B 116.5(2) . .
C4B C3B C6B 121.6(2) . .
C2B C3B C6B 122.0(2) . .
C5B C4B C3B 119.9(2) . .
N1B C5B C4B 123.2(2) . .
C7B C6B C10B 115.8(2) . .
C7B C6B C3B 121.8(2) . .
C10B C6B C3B 122.4(2) . .
C8B C7B C6B 120.6(2) . .
N2B C8B C7B 123.2(2) . .
N2B C9B C10B 123.2(2) . .
C9B C10B C6B 120.6(2) . .
C1C N1C C5C 116.8(2) . .
C1C N1C Cu1C 119.85(17) . .
C5C N1C Cu1C 123.32(17) . .
C9C N2C C8C 116.6(2) . .
C9C N2C Cu1C 123.09(17) . 4_565
C8C N2C Cu1C 120.34(17) . 4_565
N1C C1C C2C 122.6(2) . .
C1C C2C C3C 121.2(2) . .
C2C C3C C4C 116.0(2) . .
C2C C3C C6C 120.9(2) . .
C4C C3C C6C 123.1(2) . .
C5C C4C C3C 119.7(2) . .
N1C C5C C4C 123.7(2) . .
C10C C6C C7C 115.9(2) . .
C10C C6C C3C 122.9(2) . .
C7C C6C C3C 121.2(2) . .
C8C C7C C6C 120.8(2) . .
N2C C8C C7C 123.1(2) . .
N2C C9C C10C 123.3(2) . .
C9C C10C C6C 120.3(2) . .
C1D N1D C5D 117.3(2) . .
C1D N1D Cu1D 121.56(17) . .
C5D N1D Cu1D 121.14(17) . .
C8D N2D C9D 116.3(2) . .
C8D N2D Cu1D 124.98(18) . 4_656
C9D N2D Cu1D 118.63(17) . 4_656
N1D C1D C2D 122.9(2) . .
C1D C2D C3D 120.1(2) . .
C2D C3D C4D 116.9(2) . .
C2D C3D C6D 122.2(2) . .
C4D C3D C6D 120.9(2) . .
C5D C4D C3D 120.0(2) . .
N1D C5D C4D 122.8(2) . .
C10D C6D C7D 115.6(2) . .
C10D C6D C3D 122.0(2) . .
C7D C6D C3D 122.4(2) . .
C8D C7D C6D 119.9(2) . .
N2D C8D C7D 123.7(2) . .
N2D C9D C10D 123.1(2) . .
C9D C10D C6D 121.4(2) . .
C8E O3E Cu1C 162.08(16) . .
C8E O4E Cu1E 113.48(15) . .
C6E C1E C2E 119.4(2) . .
C6E C1E C7E 117.0(2) . .
C2E C1E C7E 123.6(2) . .
C3E C2E C1E 120.0(2) . .
C3E C2E C8E 121.7(2) . .
C1E C2E C8E 118.3(2) . .
C2E C3E C4E 119.3(2) . .
C2E C3E C9E 123.6(2) . .
C4E C3E C9E 117.1(2) . .
C5E C4E C3E 121.0(2) . .
C4E C5E C6E 119.7(2) . .
C5E C6E C1E 120.6(3) . .
O1E C7E O2E 124.5(2) . .
O1E C7E C1E 117.6(2) . .
O2E C7E C1E 117.9(2) . .
O3E C8E O4E 124.2(2) . .
O3E C8E C2E 119.1(2) . .
O4E C8E C2E 116.5(2) . .
O5E C9E O6E 126.4(2) . .
O5E C9E C3E 117.5(2) . .
O6E C9E C3E 116.0(2) . .
C8F O3F Cu1D 158.92(16) . .
C8F O4F Cu1E 116.63(15) . 3_755
C9F O6F Cu1E 110.79(15) . .
C6F C1F C2F 119.5(2) . .
C6F C1F C7F 118.4(2) . .
C2F C1F C7F 122.1(2) . .
C1F C2F C3F 119.2(2) . .
C1F C2F C8F 121.9(2) . .
C3F C2F C8F 119.0(2) . .
C4F C3F C2F 120.1(2) . .
C4F C3F C9F 117.9(2) . .
C2F C3F C9F 121.9(2) . .
C5F C4F C3F 120.5(2) . .
C4F C5F C6F 119.3(2) . .
C5F C6F C1F 121.4(2) . .
O2F C7F O1F 124.5(2) . .
O2F C7F C1F 118.9(2) . .
O1F C7F C1F 116.6(2) . .
O3F C8F O4F 125.3(2) . .
O3F C8F C2F 120.1(2) . .
O4F C8F C2F 114.6(2) . .
O5F C9F O6F 125.0(2) . .
O5F C9F C3F 119.8(2) . .
O6F C9F C3F 115.1(2) . .

loop_
_geom_bond_atom_site_label_1
_geom_bond_atom_site_label_2
_geom_bond_distance
_geom_bond_site_symmetry_2
Cu1A N1A 1.908(2) 4_666
Cu1A N2A 1.915(2) .
Cu1A O1WA 2.415(2) .
Cu1B N2B 1.905(2) .
Cu1B N1B 1.910(2) 4_565
Cu1B O1WB 2.215(2) .
Cu1C N1C 1.910(2) .
Cu1C N2C 1.910(2) 4_666
Cu1C O3E 2.2149(16) .
Cu1D N1D 1.883(2) .
Cu1D N2D 1.886(2) 4
Cu1D O3F 2.3257(16) .
Cu1E O6F 1.9228(16) .
Cu1E O4F 1.9451(17) 3_755
Cu1E O4E 1.9485(16) .
Cu1E O1WE 1.9490(19) .
N1A C5A 1.342(3) .
N1A C1A 1.353(3) .
N1A Cu1A 1.908(2) 4_565
N2A C9A 1.339(3) .
N2A C8A 1.347(3) .
C1A C2A 1.362(4) .
C2A C3A 1.392(4) .
C3A C4A 1.398(3) .
C3A C6A 1.483(3) .
C4A C5A 1.369(4) .
C6A C7A 1.392(3) .
C6A C10A 1.395(4) .
C7A C8A 1.375(4) .
C9A C10A 1.366(4) .
N1B C5B 1.338(3) .
N1B C1B 1.350(3) .
N1B Cu1B 1.910(2) 4_666
N2B C9B 1.347(3) .
N2B C8B 1.348(3) .
C1B C2B 1.376(4) .
C2B C3B 1.399(3) .
C3B C4B 1.397(3) .
C3B C6B 1.479(3) .
C4B C5B 1.376(3) .
C6B C7B 1.393(4) .
C6B C10B 1.399(3) .
C7B C8B 1.368(4) .
C9B C10B 1.365(4) .
N1C C1C 1.348(3) .
N1C C5C 1.350(3) .
N2C C9C 1.352(3) .
N2C C8C 1.352(3) .
N2C Cu1C 1.910(2) 4_565
C1C C2C 1.370(3) .
C2C C3C 1.396(3) .
C3C C4C 1.401(3) .
C3C C6C 1.477(3) .
C4C C5C 1.374(4) .
C6C C10C 1.397(3) .
C6C C7C 1.400(3) .
C7C C8C 1.363(4) .
C9C C10C 1.373(3) .
N1D C1D 1.345(3) .
N1D C5D 1.357(3) .
N2D C8D 1.340(3) .
N2D C9D 1.350(3) .
N2D Cu1D 1.886(2) 4_656
C1D C2D 1.372(3) .
C2D C3D 1.385(3) .
C3D C4D 1.406(3) .
C3D C6D 1.466(3) .
C4D C5D 1.359(4) .
C6D C10D 1.387(3) .
C6D C7D 1.400(3) .
C7D C8D 1.370(4) .
C9D C10D 1.352(4) .
O1E C7E 1.237(3) .
O2E C7E 1.271(3) .
O3E C8E 1.245(3) .
O4E C8E 1.263(3) .
O5E C9E 1.249(3) .
O6E C9E 1.253(3) .
C1E C6E 1.395(4) .
C1E C2E 1.412(3) .
C1E C7E 1.513(4) .
C2E C3E 1.389(4) .
C2E C8E 1.518(3) .
C3E C4E 1.406(4) .
C3E C9E 1.525(4) .
C4E C5E 1.377(4) .
C5E C6E 1.389(4) .
O1F C7F 1.259(3) .
O2F C7F 1.236(3) .
O3F C8F 1.232(3) .
O4F C8F 1.273(3) .
O4F Cu1E 1.9451(17) 3_755
O5F C9F 1.233(3) .
O6F C9F 1.281(3) .
C1F C6F 1.394(4) .
C1F C2F 1.402(3) .
C1F C7F 1.526(3) .
C2F C3F 1.405(3) .
C2F C8F 1.510(3) .
C3F C4F 1.398(3) .
C3F C9F 1.511(3) .
C4F C5F 1.385(3) .
C5F C6F 1.386(4) .
